data_4072494
loop_
_publ_author_name
'Ouali, Armelle'
'Taillefer, Marc'
'Spindler, Jean-F.'
'Jutand, Anny'

_publ_section_title
;
 Precatalysts Involved in Copper-Catalyzed Arylations of Nucleophiles
;
_journal_issue 1
_journal_name_full Organometallics
_journal_page_first 65
_journal_paper_doi 10.1021/om060706n
_journal_volume 26
_journal_year 2007
_chemical_formula_moiety 'C36 H40 Cu2 N8, 2(C2 H3 N), 2(I)'
_chemical_formula_sum 'C40 H46 Cu2 I2 N10'
_chemical_formula_weight 1047.77
_space_group_IT_number 15
_symmetry_cell_setting monoclinic
_symmetry_space_group_name_Hall '-C 2yc'
_symmetry_space_group_name_H-M 'C 1 2/c 1'
_atom_sites_solution_hydrogens geom
_atom_sites_solution_primary direct
_audit_creation_date 04-10-18
_audit_creation_method CRYSTALS_ver_12.24
_cell_angle_alpha 90
_cell_angle_beta 109.278(13)
_cell_angle_gamma 90
_cell_formula_units_Z 4
_cell_length_a 16.3661(18)
_cell_length_b 14.0839(10)
_cell_length_c 19.494(2)
_cell_measurement_reflns_used 8000
_cell_measurement_temperature 180
_cell_measurement_theta_max 26
_cell_measurement_theta_min 2
_cell_volume 4241.4(8)
_computing_cell_refinement 'IPDS (Stoe & Cie, 1996)'
_computing_data_collection 'IPDS (Stoe & Cie, 1996)'
_computing_data_reduction 'XRED (Stoe & Cie 1996)'
_computing_molecular_graphics 'CAMERON (Watkin et al 1996)'
_computing_publication_material 'CRYSTALS (Betteridge et al 2003)'
_computing_structure_refinement 'CRYSTALS (Betteridge et al 2003)'
_computing_structure_solution 'SIR92 (Altomare et al, 1994)'
_diffrn_ambient_temperature 180
_diffrn_measured_fraction_theta_full 0.981
_diffrn_measured_fraction_theta_max 0.964
_diffrn_measurement_device_type 'Stoe IPDS'
_diffrn_measurement_method '\f scans'
_diffrn_radiation_monochromator graphite
_diffrn_radiation_type 'Mo K\a'
_diffrn_radiation_wavelength 0.71073
_diffrn_reflns_av_R_equivalents 0.052
_diffrn_reflns_limit_h_max 20
_diffrn_reflns_limit_h_min -20
_diffrn_reflns_limit_k_max 17
_diffrn_reflns_limit_k_min -17
_diffrn_reflns_limit_l_max 23
_diffrn_reflns_limit_l_min -23
_diffrn_reflns_number 21082
_diffrn_reflns_theta_full 25.041
_diffrn_reflns_theta_max 26.085
_diffrn_reflns_theta_min 2.022
_diffrn_standards_number 0
_exptl_absorpt_coefficient_mu 2.500
_exptl_absorpt_correction_T_max 0.74
_exptl_absorpt_correction_T_min 0.64
_exptl_absorpt_correction_type multi-scan
_exptl_absorpt_process_details
;
 '[c.f. r.h. blessing, acta cryst. (1995), a51, 33-38]' 
;
_exptl_crystal_colour 'dark red'
_exptl_crystal_density_diffrn 1.641
_exptl_crystal_description block
_exptl_crystal_F_000 2080
_exptl_crystal_size_max 0.40
_exptl_crystal_size_mid 0.18
_exptl_crystal_size_min 0.12
_refine_diff_density_max 0.60
_refine_diff_density_min -0.64
_refine_ls_extinction_method None
_refine_ls_goodness_of_fit_ref 1.0822
_refine_ls_hydrogen_treatment refU
_refine_ls_matrix_type full
_refine_ls_number_parameters 245
_refine_ls_number_reflns 2951
_refine_ls_number_restraints 0
_refine_ls_R_factor_all 0.0404
_refine_ls_R_factor_gt 0.0285
_refine_ls_shift/su_max 0.008235
_refine_ls_structure_factor_coef F
_refine_ls_weighting_details
;
 Method, part 1, Chebychev polynomial, (Watkin, 1994, Prince, 1982) 
 [weight] = 1.0/[A~0~*T~0~(x)+A~1~*T~1~(x) ... +A~n-1~]*T~n-1~(x)] 
 where A~i~ are the Chebychev coefficients listed below and x= Fcalc/Fmax 
 Method = Robust Weighting (Prince, 1982) 
 W = [weight] * [1-(deltaF/6*sigmaF)^2^]^2^ 
 A~i~ are: 
 2.92 -1.11 2.49 
;
_refine_ls_weighting_scheme calc
_refine_ls_wR_factor_all 0.0336
_refine_ls_wR_factor_gt 0.0333
_refine_ls_wR_factor_ref 0.0333
_reflns_limit_h_max 19
_reflns_limit_h_min -20
_reflns_limit_k_max 17
_reflns_limit_k_min 0
_reflns_limit_l_max 23
_reflns_limit_l_min 0
_reflns_number_gt 2951
_reflns_number_total 4069
_reflns_threshold_expression I>2.50u(I)
_cod_data_source_file om060706nsi20060804_033417.cif
_cod_data_source_block CRYSTALS_cif
_cod_depositor_comments
;
The following automatic conversions were performed:

'_symmetry_cell_setting' value 'Monoclinic' changed to 'monoclinic'
according to /home/saulius/struct/CIF-dictionaries/cif_core.dic
dictionary named 'cif_core.dic' version 2.4.1 from 2010-06-29.

Automatic conversion script
Id: cif_fix_values 1715 2011-07-08 13:25:40Z adriana 
;
_cod_original_cell_volume 4241.3(8)
_cod_original_sg_symbol_H-M 'C 1 2/c 1 '
_cod_database_code 4072494

loop_
_symmetry_equiv_pos_as_xyz
x,y,z
-x,-y,-z
x+1/2,y+1/2,z
-x+1/2,-y+1/2,-z
-x,y,-z+1/2
x,-y,z+1/2
-x+1/2,y+1/2,-z+1/2
x+1/2,-y+1/2,z+1/2

loop_
_atom_site_label
_atom_site_type_symbol
_atom_site_fract_x
_atom_site_fract_y
_atom_site_fract_z
_atom_site_U_iso_or_equiv
_atom_site_occupancy
_atom_site_adp_type
Cu1 Cu 0.47405(2) 0.04163(2) 0.60537(2) 0.0321 1.0000 Uani
I1 I 0.860833(16) 0.097102(15) 0.863091(14) 0.0437 1.0000 Uani
N1 N 0.58170(16) 0.06883(18) 0.35984(14) 0.0289 1.0000 Uani
N8 N 0.44310(16) 0.06117(17) 0.40196(14) 0.0259 1.0000 Uani
N1' N 0.53150(16) 0.15935(18) 0.66142(14) 0.0281 1.0000 Uani
N8' N 0.41344(16) 0.14118(18) 0.53258(14) 0.0277 1.0000 Uani
N100 N 0.6580(3) 0.1901(3) 0.5402(3) 0.0749 1.0000 Uani
C2 C 0.53730(19) 0.1504(2) 0.35772(16) 0.0286 1.0000 Uani
C3 C 0.5621(2) 0.2364(2) 0.33611(18) 0.0355 1.0000 Uani
C4 C 0.6357(2) 0.2397(3) 0.31647(19) 0.0426 1.0000 Uani
C5 C 0.6822(2) 0.1567(3) 0.31976(19) 0.0400 1.0000 Uani
C6 C 0.6535(2) 0.0732(2) 0.34175(19) 0.0354 1.0000 Uani
C7 C 0.46022(19) 0.1413(2) 0.38030(17) 0.0303 1.0000 Uani
C9 C 0.36455(19) 0.0461(2) 0.42107(17) 0.0280 1.0000 Uani
C10 C 0.2880(2) 0.0261(2) 0.35128(17) 0.0327 1.0000 Uani
C11 C 0.2078(2) -0.0006(2) 0.36958(19) 0.0376 1.0000 Uani
C2' C 0.50468(19) 0.2390(2) 0.62212(17) 0.0293 1.0000 Uani
C3' C 0.5386(2) 0.3284(2) 0.64707(19) 0.0350 1.0000 Uani
C4' C 0.6039(2) 0.3347(2) 0.7136(2) 0.0408 1.0000 Uani
C5' C 0.6333(2) 0.2537(3) 0.75272(19) 0.0410 1.0000 Uani
C6' C 0.5953(2) 0.1678(2) 0.72598(18) 0.0346 1.0000 Uani
C7' C 0.43726(19) 0.2252(2) 0.55177(17) 0.0300 1.0000 Uani
C9' C 0.34161(19) 0.1263(2) 0.46420(17) 0.0281 1.0000 Uani
C10' C 0.26164(19) 0.0973(2) 0.48381(18) 0.0326 1.0000 Uani
C11' C 0.1849(2) 0.0746(2) 0.4159(2) 0.0373 1.0000 Uani
C100 C 0.6457(2) 0.2669(3) 0.5252(2) 0.0474 1.0000 Uani
C101 C 0.6292(4) 0.3659(3) 0.5049(3) 0.0638 1.0000 Uani
H31 H 0.5272 0.2950 0.3347 0.050(2) 1.0000 Uiso
H41 H 0.6549 0.3006 0.3003 0.050(2) 1.0000 Uiso
H51 H 0.7362 0.1571 0.3064 0.050(2) 1.0000 Uiso
H61 H 0.6877 0.0138 0.3440 0.050(2) 1.0000 Uiso
H71 H 0.4220 0.1973 0.3786 0.050(2) 1.0000 Uiso
H91 H 0.3740 -0.0124 0.4518 0.050(2) 1.0000 Uiso
H101 H 0.3036 -0.0274 0.3243 0.050(2) 1.0000 Uiso
H102 H 0.2757 0.0843 0.3202 0.050(2) 1.0000 Uiso
H111 H 0.2185 -0.0621 0.3967 0.050(2) 1.0000 Uiso
H112 H 0.1581 -0.0081 0.3233 0.050(2) 1.0000 Uiso
H231 H 0.5163 0.3866 0.6174 0.050(2) 1.0000 Uiso
H241 H 0.6292 0.3979 0.7328 0.050(2) 1.0000 Uiso
H251 H 0.6816 0.2566 0.8002 0.050(2) 1.0000 Uiso
H261 H 0.6161 0.1093 0.7557 0.050(2) 1.0000 Uiso
H271 H 0.4109 0.2805 0.5200 0.050(2) 1.0000 Uiso
H291 H 0.3297 0.1861 0.4349 0.050(2) 1.0000 Uiso
H301 H 0.2454 0.1507 0.5106 0.050(2) 1.0000 Uiso
H302 H 0.2760 0.0399 0.5157 0.050(2) 1.0000 Uiso
H311 H 0.1358 0.0510 0.4311 0.050(2) 1.0000 Uiso
H312 H 0.1669 0.1338 0.3865 0.050(2) 1.0000 Uiso
H1011 H 0.6597 0.4072 0.5471 0.050(2) 1.0000 Uiso
H1012 H 0.6505 0.3803 0.4634 0.050(2) 1.0000 Uiso
H1013 H 0.5654 0.3783 0.4894 0.050(2) 1.0000 Uiso

loop_
_atom_site_aniso_label
_atom_site_aniso_U_11
_atom_site_aniso_U_22
_atom_site_aniso_U_33
_atom_site_aniso_U_23
_atom_site_aniso_U_13
_atom_site_aniso_U_12
Cu1 0.0342(2) 0.02099(18) 0.0413(2) 0.00092(15) 0.01265(17) 0.00206(14)
I1 0.05373(16) 0.02863(13) 0.05445(16) -0.00354(10) 0.02558(12) -0.01175(9)
N1 0.0274(12) 0.0266(12) 0.0336(14) -0.0054(10) 0.0113(11) -0.0006(10)
N8 0.0256(11) 0.0236(11) 0.0294(12) 0.0003(10) 0.0103(10) 0.0015(9)
N1' 0.0310(13) 0.0239(11) 0.0317(13) -0.0001(10) 0.0134(11) 0.0016(10)
N8' 0.0268(12) 0.0290(12) 0.0292(13) -0.0022(10) 0.0119(11) 0.0038(10)
N100 0.076(3) 0.044(2) 0.094(3) 0.007(2) 0.014(2) 0.0029(19)
C2 0.0289(14) 0.0275(14) 0.0282(14) -0.0009(12) 0.0080(12) 0.0007(12)
C3 0.0396(17) 0.0281(15) 0.0398(17) 0.0025(13) 0.0146(14) -0.0007(13)
C4 0.050(2) 0.0381(17) 0.0405(18) -0.0014(15) 0.0164(16) -0.0149(15)
C5 0.0357(17) 0.0476(19) 0.0412(19) -0.0094(15) 0.0188(15) -0.0090(15)
C6 0.0292(15) 0.0375(16) 0.0411(18) -0.0071(14) 0.0137(14) -0.0014(13)
C7 0.0300(15) 0.0241(14) 0.0361(16) -0.0013(12) 0.0101(13) 0.0080(11)
C9 0.0258(14) 0.0247(13) 0.0355(16) 0.0003(12) 0.0129(12) 0.0015(11)
C10 0.0282(15) 0.0360(16) 0.0332(16) -0.0039(13) 0.0090(13) -0.0006(13)
C11 0.0301(16) 0.0378(17) 0.0419(18) -0.0008(14) 0.0076(14) -0.0037(13)
C2' 0.0290(14) 0.0266(14) 0.0374(16) 0.0009(12) 0.0177(13) 0.0040(11)
C3' 0.0340(16) 0.0247(15) 0.0493(19) 0.0005(13) 0.0179(15) 0.0019(12)
C4' 0.0333(16) 0.0330(16) 0.055(2) -0.0123(15) 0.0135(16) -0.0025(13)
C5' 0.0353(17) 0.0417(19) 0.0453(19) -0.0084(15) 0.0124(16) -0.0017(14)
C6' 0.0352(16) 0.0328(16) 0.0366(17) -0.0026(13) 0.0128(14) 0.0010(13)
C7' 0.0277(14) 0.0280(14) 0.0374(16) 0.0006(13) 0.0147(13) 0.0010(12)
C9' 0.0266(14) 0.0259(13) 0.0310(15) 0.0028(11) 0.0085(12) 0.0037(11)
C10' 0.0278(14) 0.0345(16) 0.0394(17) 0.0055(13) 0.0164(13) 0.0065(12)
C11' 0.0258(14) 0.0402(17) 0.0454(19) 0.0075(14) 0.0111(14) 0.0037(13)
C100 0.048(2) 0.044(2) 0.050(2) 0.0002(17) 0.0150(17) -0.0044(16)
C101 0.092(3) 0.045(2) 0.064(3) -0.001(2) 0.039(3) -0.003(2)

loop_
_atom_type_symbol
_atom_type_scat_dispersion_real
_atom_type_scat_dispersion_imag
_atom_type_scat_Cromer_Mann_a1
_atom_type_scat_Cromer_Mann_b1
_atom_type_scat_Cromer_Mann_a2
_atom_type_scat_Cromer_Mann_b2
_atom_type_scat_Cromer_Mann_a3
_atom_type_scat_Cromer_Mann_b3
_atom_type_scat_Cromer_Mann_a4
_atom_type_scat_Cromer_Mann_b4
_atom_type_scat_Cromer_Mann_c
_atom_type_scat_source
C 0.0033 0.0016 2.3100 20.8439 1.0200 10.2075 1.5886 0.5687 0.8650 51.6512 0.2156 'International Tables Vol C 4.2.6.8 and 6.1.1.4'
H 0.0000 0.0000 0.4930 10.5109 0.3229 26.1257 0.1402 3.1424 0.0408 57.7998 0.0030 'International Tables Vol C 4.2.6.8 and 6.1.1.4'
N 0.0061 0.0033 12.2126 0.0057 3.1322 9.8933 2.0125 28.9975 1.1663 0.5826 -11.5290 'International Tables Vol C 4.2.6.8 and 6.1.1.4'
Cu 0.3201 1.2651 13.3380 3.5828 7.1676 0.2470 5.6158 11.3966 1.6735 64.8126 1.1910 'International Tables Vol C 4.2.6.8 and 6.1.1.4'
I -0.4742 1.8119 20.1472 4.3470 18.9949 0.3814 7.5138 27.7660 2.2735 66.8776 4.0712 'International Tables Vol C 4.2.6.8 and 6.1.1.4'

loop_
_geom_angle_atom_site_label_1
_geom_angle_site_symmetry_1
_geom_angle_atom_site_label_2
_geom_angle_atom_site_label_3
_geom_angle_site_symmetry_3
_geom_angle
_geom_angle_publ_flag
N1 2_656 Cu1 N8 2_656 81.99(10) yes
N1 2_656 Cu1 C7 2_656 57.05(10) yes
N8 2_656 Cu1 C7 2_656 24.97(10) yes
N1 2_656 Cu1 C2 2_656 26.52(10) yes
N8 2_656 Cu1 C2 2_656 55.48(9) yes
C7 2_656 Cu1 C2 2_656 30.53(9) yes
N1 2_656 Cu1 N1' . 128.57(10) yes
N8 2_656 Cu1 N1' . 114.80(10) yes
C7 2_656 Cu1 N1' . 127.43(10) yes
C2 2_656 Cu1 N1' . 134.53(9) yes
N1 2_656 Cu1 N8' . 126.83(10) yes
N8 2_656 Cu1 N8' . 129.54(10) yes
C7 2_656 Cu1 N8' . 143.63(10) yes
C2 2_656 Cu1 N8' . 142.27(9) yes
N1' . Cu1 N8' . 81.00(10) yes
N1 2_656 Cu1 C2' . 142.92(9) yes
N8 2_656 Cu1 C2' . 128.00(9) yes
C7 2_656 Cu1 C2' . 148.81(9) yes
C2 2_656 Cu1 C2' . 159.78(9) yes
N1' . Cu1 C2' . 26.35(10) yes
N1 2_656 Cu1 C7' . 140.63(9) yes
N8 2_656 Cu1 C7' . 135.00(9) yes
C7 2_656 Cu1 C7' . 158.72(10) yes
C2 2_656 Cu1 C7' . 164.51(9) yes
N1' . Cu1 C7' . 56.55(10) yes
N8' . Cu1 C2' . 54.69(10) yes
N8' . Cu1 C7' . 24.46(9) yes
C2' . Cu1 C7' . 30.23(9) yes
Cu1 2_656 N1 C2 . 111.4(2) yes
Cu1 2_656 N1 C6 . 131.0(2) yes
C2 . N1 C6 . 117.6(3) yes
Cu1 2_656 N8 C7 . 112.8(2) yes
Cu1 2_656 N8 C9 . 125.38(18) yes
C7 . N8 C9 . 121.5(2) yes
Cu1 . N1' C2' . 111.5(2) yes
Cu1 . N1' C6' . 130.6(2) yes
C2' . N1' C6' . 117.6(3) yes
Cu1 . N8' C7' . 114.4(2) yes
Cu1 . N8' C9' . 126.94(19) yes
C7' . N8' C9' . 118.5(3) yes
N1 . C2 C3 . 122.9(3) yes
Cu1 2_656 C2 C3 . 165.0(2) yes
N1 . C2 C7 . 115.0(3) yes
Cu1 2_656 C2 C7 . 72.87(16) yes
C3 . C2 C7 . 122.2(3) yes
C2 . C3 C4 . 118.9(3) yes
C2 . C3 H31 . 120.446 no
C4 . C3 H31 . 120.649 no
C3 . C4 C5 . 118.5(3) yes
C3 . C4 H41 . 120.671 no
C5 . C4 H41 . 120.855 no
C4 . C5 C6 . 119.5(3) yes
C4 . C5 H51 . 120.215 no
C6 . C5 H51 . 120.302 no
C5 . C6 N1 . 122.6(3) yes
C5 . C6 H61 . 118.755 no
N1 . C6 H61 . 118.621 no
C2 . C7 N8 . 118.8(3) yes
C2 . C7 Cu1 2_656 76.60(16) yes
C2 . C7 H71 . 120.631 no
N8 . C7 H71 . 120.545 no
Cu1 2_656 C7 H71 . 162.633 no
N8 . C9 C10 . 109.1(2) yes
N8 . C9 C9' . 115.3(2) yes
C10 . C9 C9' . 110.2(2) yes
N8 . C9 H91 . 107.271 no
C10 . C9 H91 . 107.327 no
C9' . C9 H91 . 107.258 no
C9 . C10 C11 . 110.6(3) yes
C9 . C10 H101 . 109.150 no
C11 . C10 H101 . 109.174 no
C9 . C10 H102 . 109.146 no
C11 . C10 H102 . 109.214 no
H101 . C10 H102 . 109.529 no
C10 . C11 C11' . 111.7(3) yes
C10 . C11 H111 . 108.925 no
C11' . C11 H111 . 108.934 no
C10 . C11 H112 . 108.835 no
C11' . C11 H112 . 108.905 no
H111 . C11 H112 . 109.495 no
N1' . C2' C3' . 122.3(3) yes
Cu1 . C2' C3' . 164.2(2) yes
N1' . C2' C7' . 115.2(3) yes
Cu1 . C2' C7' . 73.18(17) yes
C3' . C2' C7' . 122.4(3) yes
C2' . C3' C4' . 118.7(3) yes
C2' . C3' H231 . 120.707 no
C4' . C3' H231 . 120.642 no
C3' . C4' C5' . 119.2(3) yes
C3' . C4' H241 . 120.308 no
C5' . C4' H241 . 120.453 no
C4' . C5' C6' . 119.2(3) yes
C4' . C5' H251 . 120.429 no
C6' . C5' H251 . 120.341 no
C5' . C6' N1' . 122.9(3) yes
C5' . C6' H261 . 118.571 no
N1' . C6' H261 . 118.539 no
C2' . C7' N8' . 117.8(3) yes
C2' . C7' Cu1 . 76.59(17) yes
C2' . C7' H271 . 121.019 no
N8' . C7' H271 . 121.216 no
Cu1 . C7' H271 . 162.387 no
C9 . C9' N8' . 109.6(2) yes
C9 . C9' C10' . 109.0(2) yes
N8' . C9' C10' . 107.7(3) yes
C9 . C9' H291 . 110.193 no
N8' . C9' H291 . 110.191 no
C10' . C9' H291 . 110.148 no
C9' . C10' C11' . 111.4(3) yes
C9' . C10' H301 . 108.993 no
C11' . C10' H301 . 108.974 no
C9' . C10' H302 . 109.006 no
C11' . C10' H302 . 108.993 no
H301 . C10' H302 . 109.446 no
C10' . C11' C11 . 111.6(3) yes
C10' . C11' H311 . 108.965 no
C11 . C11' H311 . 108.906 no
C10' . C11' H312 . 108.932 no
C11 . C11' H312 . 108.918 no
H311 . C11' H312 . 109.472 no
N100 . C100 C101 . 179.2(5) yes
C100 . C101 H1011 . 109.710 no
C100 . C101 H1012 . 109.451 no
H1011 . C101 H1012 . 109.596 no
C100 . C101 H1013 . 109.369 no
H1011 . C101 H1013 . 109.507 no
H1012 . C101 H1013 . 109.194 no

loop_
_geom_bond_atom_site_label_1
_geom_bond_atom_site_label_2
_geom_bond_site_symmetry_2
_geom_bond_distance
_geom_bond_publ_flag
Cu1 N1 2_656 2.030(3) yes
Cu1 N8 2_656 2.021(2) yes
Cu1 N1' . 2.037(3) yes
Cu1 N8' . 2.009(3) yes
N1 C2 . 1.352(4) yes
N1 C6 . 1.335(4) yes
N8 C7 . 1.268(4) yes
N8 C9 . 1.467(4) yes
N1' C2' . 1.347(4) yes
N1' C6' . 1.350(4) yes
N8' C7' . 1.263(4) yes
N8' C9' . 1.472(4) yes
N100 C100 . 1.121(6) yes
C2 C3 . 1.387(4) yes
C2 C7 . 1.472(4) yes
C3 C4 . 1.379(5) yes
C3 H31 . 1.000 no
C4 C5 . 1.385(5) yes
C4 H41 . 1.000 no
C5 C6 . 1.386(5) yes
C5 H51 . 1.000 no
C6 H61 . 1.000 no
C7 H71 . 1.000 no
C9 C10 . 1.541(4) yes
C9 C9' . 1.528(4) yes
C9 H91 . 1.001 no
C10 C11 . 1.517(5) yes
C10 H101 . 1.000 no
C10 H102 . 0.999 no
C11 C11' . 1.517(5) yes
C11 H111 . 0.999 no
C11 H112 . 1.000 no
C2' C3' . 1.397(4) yes
C2' C7' . 1.462(5) yes
C3' C4' . 1.384(5) yes
C3' H231 . 1.000 no
C4' C5' . 1.369(5) yes
C4' H241 . 1.000 no
C5' C6' . 1.380(5) yes
C5' H251 . 1.000 no
C6' H261 . 1.000 no
C7' H271 . 1.000 no
C9' C10' . 1.535(4) yes
C9' H291 . 1.000 no
C10' C11' . 1.527(5) yes
C10' H301 . 1.000 no
C10' H302 . 1.000 no
C11' H311 . 1.000 no
C11' H312 . 1.000 no
C100 C101 . 1.450(6) yes
C101 H1011 . 0.997 no
C101 H1012 . 1.001 no
C101 H1013 . 1.002 no
